data_7026736
loop_
_publ_author_name
'Leshinski, Sarah'
'Shalumova, Tamila'
'Tanski, Joseph M.'
'Waterman, Rory'

_publ_section_title
;
 Insertion reactions involving a triamidoamine-supported zirconium
 complex.
;
_journal_issue 38
_journal_name_full 'Dalton transactions (Cambridge, England : 2003)'
_journal_page_first 9073
_journal_page_last 9078
_journal_paper_doi 10.1039/c0dt00636j
_journal_volume 39
_journal_year 2010
_chemical_formula_sum 'C28 H48 N4 O Si3 Zr'
_chemical_formula_weight 632.19
_chemical_name_systematic
;

?

;
_space_group_IT_number 14
_symmetry_cell_setting monoclinic
_symmetry_space_group_name_Hall '-P 2yn'
_symmetry_space_group_name_H-M 'P 1 21/n 1'
_atom_sites_solution_hydrogens geom
_atom_sites_solution_primary direct
_atom_sites_solution_secondary difmap
_audit_creation_method SHELXL-97
_cell_angle_alpha 90.00
_cell_angle_beta 90.42
_cell_angle_gamma 90.00
_cell_formula_units_Z 4
_cell_length_a 10.0807(3)
_cell_length_b 15.3755(5)
_cell_length_c 20.9774(6)
_cell_measurement_reflns_used 9833
_cell_measurement_temperature 125(2)
_cell_measurement_theta_max 30.32
_cell_measurement_theta_min 2.35
_cell_volume 3251.32(17)
_computing_cell_refinement 'Bruker SMART'
_computing_data_collection 'Bruker SMART'
_computing_data_reduction 'Bruker SAINT'
_computing_molecular_graphics 'Bruker SHELXTL'
_computing_publication_material 'Bruker SHELXTL'
_computing_structure_refinement 'SHELXL-97 (Sheldrick, 1997)'
_computing_structure_solution 'SHELXS-97 (Sheldrick, 1990)'
_diffrn_ambient_temperature 125(2)
_diffrn_measured_fraction_theta_full 0.940
_diffrn_measured_fraction_theta_max 0.940
_diffrn_measurement_device_type 'CCD area detector'
_diffrn_measurement_method 'phi and omega scans'
_diffrn_radiation_monochromator graphite
_diffrn_radiation_source 'fine-focus sealed tube'
_diffrn_radiation_type MoK\a
_diffrn_radiation_wavelength 0.71073
_diffrn_reflns_av_R_equivalents 0.0242
_diffrn_reflns_av_sigmaI/netI 0.0192
_diffrn_reflns_limit_h_max 14
_diffrn_reflns_limit_h_min -14
_diffrn_reflns_limit_k_max 21
_diffrn_reflns_limit_k_min -21
_diffrn_reflns_limit_l_max 29
_diffrn_reflns_limit_l_min -29
_diffrn_reflns_number 45315
_diffrn_reflns_theta_full 30.46
_diffrn_reflns_theta_max 30.46
_diffrn_reflns_theta_min 1.64
_exptl_absorpt_coefficient_mu 0.475
_exptl_absorpt_correction_T_max 0.9236
_exptl_absorpt_correction_T_min 0.9027
_exptl_absorpt_correction_type empirical
_exptl_absorpt_process_details sadabs
_exptl_crystal_colour Colorless
_exptl_crystal_density_diffrn 1.292
_exptl_crystal_density_method 'not measured'
_exptl_crystal_description Bulk
_exptl_crystal_F_000 1336
_exptl_crystal_size_max 0.22
_exptl_crystal_size_mid 0.22
_exptl_crystal_size_min 0.17
_refine_diff_density_max 0.430
_refine_diff_density_min -0.208
_refine_diff_density_rms 0.054
_refine_ls_extinction_method none
_refine_ls_goodness_of_fit_ref 1.036
_refine_ls_hydrogen_treatment constr
_refine_ls_matrix_type full
_refine_ls_number_parameters 342
_refine_ls_number_reflns 9295
_refine_ls_number_restraints 0
_refine_ls_restrained_S_all 1.036
_refine_ls_R_factor_all 0.0298
_refine_ls_R_factor_gt 0.0240
_refine_ls_shift/su_max 0.003
_refine_ls_shift/su_mean 0.000
_refine_ls_structure_factor_coef Fsqd
_refine_ls_weighting_details 'calc w=1/[\s^2^(Fo^2^)+(0.0288P)^2^+1.3874P] where P=(Fo^2^+2Fc^2^)/3'
_refine_ls_weighting_scheme calc
_refine_ls_wR_factor_gt 0.0600
_refine_ls_wR_factor_ref 0.0627
_reflns_number_gt 8145
_reflns_number_total 9295
_reflns_threshold_expression >2sigma(I)
_cod_data_source_file c0dt00636j.txt
_cod_data_source_block rw433zr
_cod_depositor_comments
;
The following automatic conversions were performed:

'_symmetry_cell_setting' value 'Monoclinic' changed to 'monoclinic'
according to /home/saulius/struct/CIF-dictionaries/cif_core.dic
dictionary named 'cif_core.dic' version 2.4.2 from 2011-04-26.

Automatic conversion script
Id: cif_fix_values 1891 2012-01-12 08:04:46Z andrius 
;
_cod_original_sg_symbol_H-M P2(1)/n
_cod_database_code 7026736

loop_
_symmetry_equiv_pos_as_xyz
'x, y, z'
'-x+1/2, y+1/2, -z+1/2'
'-x, -y, -z'
'x-1/2, -y-1/2, z-1/2'

loop_
_atom_site_label
_atom_site_type_symbol
_atom_site_fract_x
_atom_site_fract_y
_atom_site_fract_z
_atom_site_U_iso_or_equiv
_atom_site_adp_type
_atom_site_occupancy
_atom_site_symmetry_multiplicity
_atom_site_calc_flag
_atom_site_refinement_flags
Zr Zr 0.962373(11) 0.782311(7) 0.143501(5) 0.01362(3) Uani 1 1 d .
N1 N 1.10089(10) 0.74557(7) 0.07370(5) 0.0198(2) Uani 1 1 d .
N2 N 0.85610(10) 0.89157(7) 0.10969(5) 0.0184(2) Uani 1 1 d .
N3 N 1.02830(11) 0.78784(7) 0.23813(5) 0.0214(2) Uani 1 1 d .
N4 N 1.12522(10) 0.89458(7) 0.14769(5) 0.01754(19) Uani 1 1 d .
Si1 Si 1.06808(4) 0.69372(2) 0.002224(17) 0.02059(7) Uani 1 1 d .
Si2 Si 0.70961(3) 0.89253(2) 0.065496(17) 0.01945(7) Uani 1 1 d .
Si3 Si 0.97800(4) 0.71454(2) 0.296239(16) 0.01894(7) Uani 1 1 d .
O O 0.84529(8) 0.68434(6) 0.16215(4) 0.01685(16) Uani 1 1 d .
C1 C 1.23024(13) 0.79115(9) 0.07560(7) 0.0253(3) Uani 1 1 d .
H1A H 1.2755 0.7845 0.0342 0.030 Uiso 1 1 calc R
H1B H 1.2875 0.7654 0.1092 0.030 Uiso 1 1 calc R
C2 C 0.93208(13) 0.97338(8) 0.10365(7) 0.0243(3) Uani 1 1 d .
H2A H 0.8726 1.0233 0.1118 0.029 Uiso 1 1 calc R
H2B H 0.9655 0.9787 0.0596 0.029 Uiso 1 1 calc R
C3 C 1.12189(16) 0.85513(10) 0.26078(7) 0.0303(3) Uani 1 1 d .
H3A H 1.1781 0.8314 0.2955 0.036 Uiso 1 1 calc R
H3B H 1.0721 0.9055 0.2777 0.036 Uiso 1 1 calc R
C4 C 1.20762(12) 0.88712(8) 0.08948(6) 0.0216(2) Uani 1 1 d .
H4A H 1.2937 0.9168 0.0962 0.026 Uiso 1 1 calc R
H4B H 1.1617 0.9150 0.0529 0.026 Uiso 1 1 calc R
C5 C 1.04833(13) 0.97641(8) 0.15014(7) 0.0220(2) Uani 1 1 d .
H5A H 1.1067 1.0259 0.1394 0.026 Uiso 1 1 calc R
H5B H 1.0150 0.9855 0.1939 0.026 Uiso 1 1 calc R
C6 C 1.20853(14) 0.88396(9) 0.20560(7) 0.0265(3) Uani 1 1 d .
H6A H 1.2524 0.9398 0.2162 0.032 Uiso 1 1 calc R
H6B H 1.2783 0.8400 0.1978 0.032 Uiso 1 1 calc R
C7 C 0.89668(15) 0.64756(10) 0.00460(7) 0.0292(3) Uani 1 1 d .
H7A H 0.8926 0.6020 0.0372 0.044 Uiso 1 1 calc R
H7B H 0.8741 0.6227 -0.0371 0.044 Uiso 1 1 calc R
H7C H 0.8335 0.6938 0.0149 0.044 Uiso 1 1 calc R
C8 C 1.08029(16) 0.77249(10) -0.06603(7) 0.0314(3) Uani 1 1 d .
H8A H 1.0133 0.8182 -0.0612 0.047 Uiso 1 1 calc R
H8B H 1.0651 0.7416 -0.1063 0.047 Uiso 1 1 calc R
H8C H 1.1689 0.7988 -0.0662 0.047 Uiso 1 1 calc R
C9 C 1.18811(17) 0.60383(10) -0.01382(8) 0.0333(3) Uani 1 1 d .
H9A H 1.1776 0.5581 0.0183 0.050 Uiso 1 1 calc R
H9B H 1.2788 0.6266 -0.0119 0.050 Uiso 1 1 calc R
H9C H 1.1708 0.5796 -0.0563 0.050 Uiso 1 1 calc R
C10 C 0.74395(15) 0.88606(10) -0.02197(6) 0.0289(3) Uani 1 1 d .
H10A H 0.7716 0.8268 -0.0329 0.043 Uiso 1 1 calc R
H10B H 0.8148 0.9270 -0.0328 0.043 Uiso 1 1 calc R
H10C H 0.6634 0.9010 -0.0460 0.043 Uiso 1 1 calc R
C11 C 0.61610(16) 0.99594(11) 0.07924(8) 0.0353(3) Uani 1 1 d .
H11A H 0.6061 1.0054 0.1252 0.053 Uiso 1 1 calc R
H11B H 0.5283 0.9918 0.0591 0.053 Uiso 1 1 calc R
H11C H 0.6650 1.0447 0.0606 0.053 Uiso 1 1 calc R
C12 C 0.60056(14) 0.79936(11) 0.08626(7) 0.0314(3) Uani 1 1 d .
H12A H 0.5626 0.8088 0.1286 0.047 Uiso 1 1 calc R
H12B H 0.6527 0.7456 0.0865 0.047 Uiso 1 1 calc R
H12C H 0.5289 0.7946 0.0547 0.047 Uiso 1 1 calc R
C13 C 0.95133(16) 0.77124(11) 0.37422(7) 0.0336(3) Uani 1 1 d .
H13A H 0.8860 0.8178 0.3685 0.050 Uiso 1 1 calc R
H13B H 1.0354 0.7961 0.3893 0.050 Uiso 1 1 calc R
H13C H 0.9186 0.7294 0.4057 0.050 Uiso 1 1 calc R
C14 C 1.10818(13) 0.62924(10) 0.30939(7) 0.0260(3) Uani 1 1 d .
H14A H 1.1908 0.6569 0.3236 0.039 Uiso 1 1 calc R
H14B H 1.1237 0.5979 0.2694 0.039 Uiso 1 1 calc R
H14C H 1.0781 0.5882 0.3420 0.039 Uiso 1 1 calc R
C15 C 0.81127(12) 0.66707(8) 0.27414(6) 0.0189(2) Uani 1 1 d .
H15A H 0.7896 0.6223 0.3063 0.023 Uiso 1 1 calc R
H15B H 0.7445 0.7139 0.2783 0.023 Uiso 1 1 calc R
C16 C 0.79248(11) 0.62555(8) 0.20774(6) 0.0163(2) Uani 1 1 d .
C21 C 0.64624(12) 0.61035(8) 0.18908(6) 0.0192(2) Uani 1 1 d .
C22 C 0.61873(13) 0.56826(9) 0.13141(7) 0.0265(3) Uani 1 1 d .
H22A H 0.6897 0.5462 0.1066 0.032 Uiso 1 1 calc R
C23 C 0.48892(15) 0.55823(10) 0.10988(8) 0.0336(3) Uani 1 1 d .
H23A H 0.4719 0.5297 0.0705 0.040 Uiso 1 1 calc R
C24 C 0.38459(14) 0.58957(11) 0.14544(8) 0.0353(3) Uani 1 1 d .
H24A H 0.2960 0.5833 0.1304 0.042 Uiso 1 1 calc R
C25 C 0.41001(14) 0.63011(11) 0.20297(8) 0.0337(3) Uani 1 1 d .
H25A H 0.3385 0.6514 0.2277 0.040 Uiso 1 1 calc R
C26 C 0.54032(13) 0.64000(9) 0.22498(7) 0.0256(3) Uani 1 1 d .
H26A H 0.5566 0.6673 0.2649 0.031 Uiso 1 1 calc R
C31 C 0.86673(12) 0.53855(8) 0.20512(6) 0.0177(2) Uani 1 1 d .
C32 C 0.82035(13) 0.46849(8) 0.24099(6) 0.0228(3) Uani 1 1 d .
H32A H 0.7420 0.4749 0.2654 0.027 Uiso 1 1 calc R
C33 C 0.88723(14) 0.38957(9) 0.24143(7) 0.0266(3) Uani 1 1 d .
H33A H 0.8546 0.3425 0.2661 0.032 Uiso 1 1 calc R
C34 C 1.00173(14) 0.37932(9) 0.20585(7) 0.0272(3) Uani 1 1 d .
H34A H 1.0478 0.3254 0.2062 0.033 Uiso 1 1 calc R
C35 C 1.04851(14) 0.44837(9) 0.16985(7) 0.0259(3) Uani 1 1 d .
H35A H 1.1268 0.4417 0.1454 0.031 Uiso 1 1 calc R
C36 C 0.98117(13) 0.52740(9) 0.16936(6) 0.0213(2) Uani 1 1 d .
H36A H 1.0137 0.5742 0.1444 0.026 Uiso 1 1 calc R

loop_
_atom_site_aniso_label
_atom_site_aniso_U_11
_atom_site_aniso_U_22
_atom_site_aniso_U_33
_atom_site_aniso_U_23
_atom_site_aniso_U_13
_atom_site_aniso_U_12
Zr 0.01282(5) 0.01379(6) 0.01424(6) 0.00096(4) -0.00091(4) -0.00170(4)
N1 0.0161(5) 0.0187(5) 0.0248(5) -0.0029(4) 0.0033(4) -0.0022(4)
N2 0.0156(5) 0.0173(5) 0.0222(5) 0.0026(4) -0.0003(4) -0.0007(4)
N3 0.0243(5) 0.0216(5) 0.0181(5) 0.0019(4) -0.0041(4) -0.0083(4)
N4 0.0173(5) 0.0169(5) 0.0185(5) 0.0012(4) -0.0017(4) -0.0033(4)
Si1 0.02340(17) 0.01746(16) 0.02098(17) -0.00075(13) 0.00445(13) -0.00009(13)
Si2 0.01652(16) 0.02242(17) 0.01938(16) 0.00169(13) -0.00096(12) 0.00385(13)
Si3 0.02007(16) 0.02284(17) 0.01390(15) 0.00143(12) -0.00031(12) -0.00290(13)
O 0.0155(4) 0.0177(4) 0.0174(4) 0.0021(3) 0.0005(3) -0.0031(3)
C1 0.0165(6) 0.0238(6) 0.0356(7) -0.0035(5) 0.0057(5) -0.0025(5)
C2 0.0204(6) 0.0176(6) 0.0350(7) 0.0063(5) -0.0008(5) -0.0001(5)
C3 0.0394(8) 0.0308(7) 0.0206(6) 0.0030(5) -0.0089(6) -0.0177(6)
C4 0.0174(6) 0.0217(6) 0.0258(6) 0.0000(5) 0.0039(5) -0.0049(5)
C5 0.0226(6) 0.0154(6) 0.0282(6) -0.0018(5) 0.0019(5) -0.0036(5)
C6 0.0253(7) 0.0280(7) 0.0260(7) 0.0053(5) -0.0102(5) -0.0122(5)
C7 0.0315(7) 0.0319(7) 0.0243(7) -0.0031(5) 0.0004(5) -0.0089(6)
C8 0.0343(8) 0.0320(8) 0.0282(7) 0.0072(6) 0.0059(6) 0.0003(6)
C9 0.0412(8) 0.0237(7) 0.0350(8) -0.0053(6) 0.0057(6) 0.0068(6)
C10 0.0352(8) 0.0291(7) 0.0222(6) 0.0034(5) 0.0000(6) 0.0052(6)
C11 0.0315(8) 0.0395(8) 0.0349(8) -0.0079(7) -0.0093(6) 0.0178(7)
C12 0.0192(6) 0.0432(8) 0.0315(7) 0.0082(6) -0.0052(5) -0.0069(6)
C13 0.0370(8) 0.0425(9) 0.0212(7) -0.0072(6) 0.0028(6) -0.0068(7)
C14 0.0209(6) 0.0338(7) 0.0234(6) 0.0077(5) -0.0011(5) -0.0007(5)
C15 0.0187(5) 0.0197(6) 0.0185(5) 0.0015(4) 0.0021(4) -0.0003(4)
C16 0.0147(5) 0.0161(5) 0.0183(5) 0.0022(4) 0.0011(4) -0.0019(4)
C21 0.0152(5) 0.0178(6) 0.0247(6) 0.0058(5) 0.0002(4) -0.0028(4)
C22 0.0203(6) 0.0280(7) 0.0313(7) -0.0021(5) -0.0026(5) -0.0024(5)
C23 0.0272(7) 0.0355(8) 0.0379(8) 0.0005(6) -0.0098(6) -0.0075(6)
C24 0.0174(6) 0.0393(8) 0.0490(9) 0.0134(7) -0.0066(6) -0.0075(6)
C25 0.0163(6) 0.0413(8) 0.0434(9) 0.0112(7) 0.0055(6) -0.0004(6)
C26 0.0193(6) 0.0296(7) 0.0279(7) 0.0060(5) 0.0044(5) -0.0009(5)
C31 0.0168(5) 0.0173(5) 0.0189(5) -0.0004(4) -0.0023(4) -0.0011(4)
C32 0.0226(6) 0.0202(6) 0.0256(6) 0.0013(5) -0.0006(5) -0.0037(5)
C33 0.0312(7) 0.0179(6) 0.0306(7) 0.0026(5) -0.0080(6) -0.0039(5)
C34 0.0302(7) 0.0204(6) 0.0308(7) -0.0047(5) -0.0116(6) 0.0051(5)
C35 0.0230(6) 0.0285(7) 0.0261(7) -0.0051(5) -0.0031(5) 0.0065(5)
C36 0.0199(6) 0.0233(6) 0.0209(6) -0.0004(5) -0.0001(5) 0.0003(5)

loop_
_atom_type_symbol
_atom_type_description
_atom_type_scat_dispersion_real
_atom_type_scat_dispersion_imag
_atom_type_scat_source
C C 0.0033 0.0016 'International Tables Vol C Tables 4.2.6.8 and 6.1.1.4'
H H 0.0000 0.0000 'International Tables Vol C Tables 4.2.6.8 and 6.1.1.4'
N N 0.0061 0.0033 'International Tables Vol C Tables 4.2.6.8 and 6.1.1.4'
O O 0.0106 0.0060 'International Tables Vol C Tables 4.2.6.8 and 6.1.1.4'
Si Si 0.0817 0.0704 'International Tables Vol C Tables 4.2.6.8 and 6.1.1.4'
Zr Zr -2.9673 0.5597 'International Tables Vol C Tables 4.2.6.8 and 6.1.1.4'

loop_
_geom_angle_atom_site_label_1
_geom_angle_atom_site_label_2
_geom_angle_atom_site_label_3
_geom_angle
O Zr N3 91.70(4)
O Zr N1 109.66(4)
N3 Zr N1 117.58(4)
O Zr N2 111.99(4)
N3 Zr N2 116.32(4)
N1 Zr N2 108.47(4)
O Zr N4 165.33(3)
N3 Zr N4 73.82(4)
N1 Zr N4 76.12(4)
N2 Zr N4 77.52(4)
C1 N1 Si1 113.88(9)
C1 N1 Zr 116.24(8)
Si1 N1 Zr 127.08(6)
C2 N2 Si2 112.69(8)
C2 N2 Zr 116.33(8)
Si2 N2 Zr 127.79(6)
C3 N3 Si3 114.69(8)
C3 N3 Zr 122.14(8)
Si3 N3 Zr 123.17(6)
C5 N4 C6 111.06(10)
C5 N4 C4 112.98(10)
C6 N4 C4 110.40(10)
C5 N4 Zr 104.86(7)
C6 N4 Zr 109.68(7)
C4 N4 Zr 107.63(7)
N1 Si1 C7 108.86(6)
N1 Si1 C9 112.17(7)
C7 Si1 C9 108.89(7)
N1 Si1 C8 110.52(6)
C7 Si1 C8 109.31(7)
C9 Si1 C8 107.05(7)
N2 Si2 C12 111.71(6)
N2 Si2 C11 110.61(6)
C12 Si2 C11 108.61(8)
N2 Si2 C10 111.09(6)
C12 Si2 C10 107.60(7)
C11 Si2 C10 107.04(7)
N3 Si3 C14 110.45(6)
N3 Si3 C13 110.78(7)
C14 Si3 C13 107.56(7)
N3 Si3 C15 110.02(5)
C14 Si3 C15 112.76(6)
C13 Si3 C15 105.13(6)
C16 O Zr 148.62(7)
N1 C1 C4 109.33(10)
N1 C1 H1A 109.8
C4 C1 H1A 109.8
N1 C1 H1B 109.8
C4 C1 H1B 109.8
H1A C1 H1B 108.3
N2 C2 C5 111.63(10)
N2 C2 H2A 109.3
C5 C2 H2A 109.3
N2 C2 H2B 109.3
C5 C2 H2B 109.3
H2A C2 H2B 108.0
N3 C3 C6 109.18(11)
N3 C3 H3A 109.8
C6 C3 H3A 109.8
N3 C3 H3B 109.8
C6 C3 H3B 109.8
H3A C3 H3B 108.3
N4 C4 C1 108.50(10)
N4 C4 H4A 110.0
C1 C4 H4A 110.0
N4 C4 H4B 110.0
C1 C4 H4B 110.0
H4A C4 H4B 108.4
N4 C5 C2 110.70(10)
N4 C5 H5A 109.5
C2 C5 H5A 109.5
N4 C5 H5B 109.5
C2 C5 H5B 109.5
H5A C5 H5B 108.1
N4 C6 C3 109.33(11)
N4 C6 H6A 109.8
C3 C6 H6A 109.8
N4 C6 H6B 109.8
C3 C6 H6B 109.8
H6A C6 H6B 108.3
Si1 C7 H7A 109.5
Si1 C7 H7B 109.5
H7A C7 H7B 109.5
Si1 C7 H7C 109.5
H7A C7 H7C 109.5
H7B C7 H7C 109.5
Si1 C8 H8A 109.5
Si1 C8 H8B 109.5
H8A C8 H8B 109.5
Si1 C8 H8C 109.5
H8A C8 H8C 109.5
H8B C8 H8C 109.5
Si1 C9 H9A 109.5
Si1 C9 H9B 109.5
H9A C9 H9B 109.5
Si1 C9 H9C 109.5
H9A C9 H9C 109.5
H9B C9 H9C 109.5
Si2 C10 H10A 109.5
Si2 C10 H10B 109.5
H10A C10 H10B 109.5
Si2 C10 H10C 109.5
H10A C10 H10C 109.5
H10B C10 H10C 109.5
Si2 C11 H11A 109.5
Si2 C11 H11B 109.5
H11A C11 H11B 109.5
Si2 C11 H11C 109.5
H11A C11 H11C 109.5
H11B C11 H11C 109.5
Si2 C12 H12A 109.5
Si2 C12 H12B 109.5
H12A C12 H12B 109.5
Si2 C12 H12C 109.5
H12A C12 H12C 109.5
H12B C12 H12C 109.5
Si3 C13 H13A 109.5
Si3 C13 H13B 109.5
H13A C13 H13B 109.5
Si3 C13 H13C 109.5
H13A C13 H13C 109.5
H13B C13 H13C 109.5
Si3 C14 H14A 109.5
Si3 C14 H14B 109.5
H14A C14 H14B 109.5
Si3 C14 H14C 109.5
H14A C14 H14C 109.5
H14B C14 H14C 109.5
C16 C15 Si3 119.02(8)
C16 C15 H15A 107.6
Si3 C15 H15A 107.6
C16 C15 H15B 107.6
Si3 C15 H15B 107.6
H15A C15 H15B 107.0
O C16 C31 110.18(9)
O C16 C21 106.72(9)
C31 C16 C21 108.96(10)
O C16 C15 107.46(9)
C31 C16 C15 109.67(10)
C21 C16 C15 113.78(10)
C26 C21 C22 118.23(12)
C26 C21 C16 123.42(12)
C22 C21 C16 118.27(11)
C23 C22 C21 120.86(14)
C23 C22 H22A 119.6
C21 C22 H22A 119.6
C24 C23 C22 120.33(15)
C24 C23 H23A 119.8
C22 C23 H23A 119.8
C23 C24 C25 119.51(13)
C23 C24 H24A 120.2
C25 C24 H24A 120.2
C24 C25 C26 120.39(14)
C24 C25 H25A 119.8
C26 C25 H25A 119.8
C21 C26 C25 120.66(14)
C21 C26 H26A 119.7
C25 C26 H26A 119.7
C36 C31 C32 118.53(12)
C36 C31 C16 122.25(11)
C32 C31 C16 119.20(11)
C33 C32 C31 120.89(13)
C33 C32 H32A 119.6
C31 C32 H32A 119.6
C34 C33 C32 120.10(13)
C34 C33 H33A 120.0
C32 C33 H33A 120.0
C35 C34 C33 119.54(13)
C35 C34 H34A 120.2
C33 C34 H34A 120.2
C34 C35 C36 120.29(13)
C34 C35 H35A 119.9
C36 C35 H35A 119.9
C31 C36 C35 120.66(12)
C31 C36 H36A 119.7
C35 C36 H36A 119.7

loop_
_geom_bond_atom_site_label_1
_geom_bond_atom_site_label_2
_geom_bond_distance
Zr O 1.9550(8)
Zr N3 2.0906(11)
Zr N1 2.1078(11)
Zr N2 2.1123(10)
Zr N4 2.3833(10)
N1 C1 1.4806(16)
N1 Si1 1.7279(11)
N2 C2 1.4786(16)
N2 Si2 1.7380(11)
N3 C3 1.4764(16)
N3 Si3 1.7384(11)
N4 C5 1.4789(16)
N4 C6 1.4809(16)
N4 C4 1.4863(16)
Si1 C7 1.8689(15)
Si1 C9 1.8691(15)
Si1 C8 1.8800(15)
Si2 C12 1.8594(15)
Si2 C11 1.8717(15)
Si2 C10 1.8724(14)
Si3 C14 1.8744(14)
Si3 C13 1.8748(15)
Si3 C15 1.8872(13)
O C16 1.4223(14)
C1 C4 1.5216(18)
C1 H1A 0.9900
C1 H1B 0.9900
C2 C5 1.5199(19)
C2 H2A 0.9900
C2 H2B 0.9900
C3 C6 1.521(2)
C3 H3A 0.9900
C3 H3B 0.9900
C4 H4A 0.9900
C4 H4B 0.9900
C5 H5A 0.9900
C5 H5B 0.9900
C6 H6A 0.9900
C6 H6B 0.9900
C7 H7A 0.9800
C7 H7B 0.9800
C7 H7C 0.9800
C8 H8A 0.9800
C8 H8B 0.9800
C8 H8C 0.9800
C9 H9A 0.9800
C9 H9B 0.9800
C9 H9C 0.9800
C10 H10A 0.9800
C10 H10B 0.9800
C10 H10C 0.9800
C11 H11A 0.9800
C11 H11B 0.9800
C11 H11C 0.9800
C12 H12A 0.9800
C12 H12B 0.9800
C12 H12C 0.9800
C13 H13A 0.9800
C13 H13B 0.9800
C13 H13C 0.9800
C14 H14A 0.9800
C14 H14B 0.9800
C14 H14C 0.9800
C15 C16 1.5427(17)
C15 H15A 0.9900
C15 H15B 0.9900
C16 C31 1.5340(17)
C16 C21 1.5404(16)
C21 C26 1.3881(18)
C21 C22 1.3980(19)
C22 C23 1.3897(19)
C22 H22A 0.9500
C23 C24 1.381(2)
C23 H23A 0.9500
C24 C25 1.381(2)
C24 H24A 0.9500
C25 C26 1.3975(19)
C25 H25A 0.9500
C26 H26A 0.9500
C31 C36 1.3912(17)
C31 C32 1.3967(17)
C32 C33 1.3881(19)
C32 H32A 0.9500
C33 C34 1.388(2)
C33 H33A 0.9500
C34 C35 1.387(2)
C34 H34A 0.9500
C35 C36 1.3920(18)
C35 H35A 0.9500
C36 H36A 0.9500

loop_
_geom_torsion_atom_site_label_1
_geom_torsion_atom_site_label_2
_geom_torsion_atom_site_label_3
_geom_torsion_atom_site_label_4
_geom_torsion
O Zr N1 C1 -151.66(9)
N3 Zr N1 C1 -48.83(10)
N2 Zr N1 C1 85.75(10)
N4 Zr N1 C1 14.25(9)
O Zr N1 Si1 48.61(8)
N3 Zr N1 Si1 151.44(7)
N2 Zr N1 Si1 -73.98(8)
N4 Zr N1 Si1 -145.48(8)
O Zr N2 C2 170.82(9)
N3 Zr N2 C2 67.20(10)
N1 Zr N2 C2 -68.02(10)
N4 Zr N2 C2 2.53(9)
O Zr N2 Si2 -31.00(8)
N3 Zr N2 Si2 -134.62(7)
N1 Zr N2 Si2 90.16(7)
N4 Zr N2 Si2 160.71(8)
O Zr N3 C3 -176.99(11)
N1 Zr N3 C3 69.73(12)
N2 Zr N3 C3 -61.36(12)
N4 Zr N3 C3 5.41(11)
O Zr N3 Si3 2.92(7)
N1 Zr N3 Si3 -110.36(7)
N2 Zr N3 Si3 118.56(7)
N4 Zr N3 Si3 -174.68(8)
O Zr N4 C5 -109.86(15)
N3 Zr N4 C5 -100.35(8)
N1 Zr N4 C5 135.02(8)
N2 Zr N4 C5 22.13(8)
O Zr N4 C6 9.46(19)
N3 Zr N4 C6 18.98(9)
N1 Zr N4 C6 -105.65(9)
N2 Zr N4 C6 141.46(9)
O Zr N4 C4 129.60(14)
N3 Zr N4 C4 139.11(8)
N1 Zr N4 C4 14.49(8)
N2 Zr N4 C4 -98.40(8)
C1 N1 Si1 C7 -175.26(9)
Zr N1 Si1 C7 -15.13(10)
C1 N1 Si1 C9 64.17(11)
Zr N1 Si1 C9 -135.70(8)
C1 N1 Si1 C8 -55.20(11)
Zr N1 Si1 C8 104.93(8)
C2 N2 Si2 C12 -168.61(10)
Zr N2 Si2 C12 32.55(10)
C2 N2 Si2 C11 -47.50(11)
Zr N2 Si2 C11 153.66(8)
C2 N2 Si2 C10 71.22(10)
Zr N2 Si2 C10 -87.61(8)
C3 N3 Si3 C14 -79.99(12)
Zr N3 Si3 C14 100.10(8)
C3 N3 Si3 C13 39.08(12)
Zr N3 Si3 C13 -140.83(8)
C3 N3 Si3 C15 154.89(10)
Zr N3 Si3 C15 -25.02(9)
N3 Zr O C16 2.24(15)
N1 Zr O C16 122.40(14)
N2 Zr O C16 -117.13(14)
N4 Zr O C16 11.4(2)
Si1 N1 C1 C4 121.54(10)
Zr N1 C1 C4 -40.86(14)
Si2 N2 C2 C5 171.42(9)
Zr N2 C2 C5 -27.15(14)
Si3 N3 C3 C6 151.94(10)
Zr N3 C3 C6 -28.14(16)
C5 N4 C4 C1 -154.37(11)
C6 N4 C4 C1 80.58(13)
Zr N4 C4 C1 -39.10(11)
N1 C1 C4 N4 52.58(14)
C6 N4 C5 C2 -161.13(10)
C4 N4 C5 C2 74.19(13)
Zr N4 C5 C2 -42.73(11)
N2 C2 C5 N4 48.25(14)
C5 N4 C6 C3 76.77(13)
C4 N4 C6 C3 -157.10(11)
Zr N4 C6 C3 -38.67(13)
N3 C3 C6 N4 42.91(16)
N3 Si3 C15 C16 52.84(11)
C14 Si3 C15 C16 -70.95(11)
C13 Si3 C15 C16 172.15(10)
Zr O C16 C31 -98.80(15)
Zr O C16 C21 143.05(12)
Zr O C16 C15 20.64(19)
Si3 C15 C16 O -47.53(12)
Si3 C15 C16 C31 72.24(11)
Si3 C15 C16 C21 -165.44(8)
O C16 C21 C26 -111.34(13)
C31 C16 C21 C26 129.71(13)
C15 C16 C21 C26 7.01(17)
O C16 C21 C22 65.40(14)
C31 C16 C21 C22 -53.54(14)
C15 C16 C21 C22 -176.25(11)
C26 C21 C22 C23 1.5(2)
C16 C21 C22 C23 -175.39(13)
C21 C22 C23 C24 -0.2(2)
C22 C23 C24 C25 -0.8(2)
C23 C24 C25 C26 0.5(2)
C22 C21 C26 C25 -1.8(2)
C16 C21 C26 C25 174.93(12)
C24 C25 C26 C21 0.9(2)
O C16 C31 C36 8.93(16)
C21 C16 C31 C36 125.69(12)
C15 C16 C31 C36 -109.16(13)
O C16 C31 C32 -172.73(10)
C21 C16 C31 C32 -55.96(14)
C15 C16 C31 C32 69.18(14)
C36 C31 C32 C33 0.45(19)
C16 C31 C32 C33 -177.95(12)
C31 C32 C33 C34 -0.1(2)
C32 C33 C34 C35 -0.1(2)
C33 C34 C35 C36 0.0(2)
C32 C31 C36 C35 -0.59(19)
C16 C31 C36 C35 177.77(11)
C34 C35 C36 C31 0.4(2)
